data_4304422
loop_
_publ_author_name
'Debdas Mandal'
'Pabitra Baran Chatterjee'
'Rakesh Ganguly'
'Edward R. T. Tiekink'
'Rodolphe Cl\'erac'
'Muktimoy Chaudhury'

_publ_section_title
;
Tetra- and Dinuclear Nickel(II)-Vanadium(IV/V) Heterometal Complexes of a
Phenol-Based N2O2 Ligand: Synthesis, Structures, and Magnetic and Redox
Properties
;
_journal_name_full 'Inorganic Chemistry'
_journal_page_first 584
_journal_page_last 591
_journal_paper_doi 10.1021/ic701925j
_journal_volume 47
_journal_year 2008
_chemical_formula_moiety 'C58 H70 N4 Ni2 O12 V2 '
_chemical_formula_sum 'C58 H70 N4 Ni2 O12 V2'
_chemical_formula_weight 1234.44
_chemical_name_systematic
; 
 ? 
;
_space_group_IT_number 61
_symmetry_cell_setting orthorhombic
_symmetry_space_group_name_Hall '-P 2ac 2ab'
_symmetry_space_group_name_H-M 'P b c a'
_atom_sites_solution_hydrogens geom
_atom_sites_solution_primary direct
_atom_sites_solution_secondary difmap
_audit_creation_method SHELXL-97
_cell_angle_alpha 90
_cell_angle_beta 90
_cell_angle_gamma 90
_cell_formula_units_Z 4
_cell_length_a 13.3548(6)
_cell_length_b 17.9752(7)
_cell_length_c 23.1855(10)
_cell_measurement_reflns_used 6788
_cell_measurement_temperature 223(2)
_cell_measurement_theta_max 30.0
_cell_measurement_theta_min 2.1
_cell_volume 5565.8(4)
_computing_cell_refinement 'SAINT (Bruker, 2000)'
_computing_data_collection 'SMART (Bruker, 2000)'
_computing_data_reduction SAINT
_computing_molecular_graphics 'ORTEPII (Johnson, 1976)'
_computing_publication_material 'SHELXL-97 (Sheldrick, 1997)'
_computing_structure_refinement 'SHELXL-97 (Sheldrick, 1997)'
_computing_structure_solution 'PATTY in DIRDIF92 (Beurskens et al., 1992)'
_diffrn_ambient_temperature 223(2)
_diffrn_measured_fraction_theta_full 0.998
_diffrn_measured_fraction_theta_max 0.998
_diffrn_measurement_device_type 'Bruker AXS SMART CCD'
_diffrn_measurement_method '\w scans'
_diffrn_radiation_monochromator graphite
_diffrn_radiation_source 'fine-focus sealed tube'
_diffrn_radiation_type MoK\a
_diffrn_radiation_wavelength 0.71069
_diffrn_reflns_av_R_equivalents 0.064
_diffrn_reflns_av_sigmaI/netI 0.050
_diffrn_reflns_limit_h_max 18
_diffrn_reflns_limit_h_min -12
_diffrn_reflns_limit_k_max 25
_diffrn_reflns_limit_k_min -22
_diffrn_reflns_limit_l_max 32
_diffrn_reflns_limit_l_min -32
_diffrn_reflns_number 44603
_diffrn_reflns_theta_full 30.0
_diffrn_reflns_theta_max 30.0
_diffrn_reflns_theta_min 1.8
_diffrn_standards_decay_% 0
_diffrn_standards_number 0
_exptl_absorpt_coefficient_mu 1.058
_exptl_absorpt_correction_T_max 1
_exptl_absorpt_correction_T_min 0.722
_exptl_absorpt_correction_type multi-scan
_exptl_absorpt_process_details 'SADABS (Bruker, 2000)'
_exptl_crystal_colour dark-red
_exptl_crystal_density_diffrn 1.473
_exptl_crystal_density_method 'not measured'
_exptl_crystal_description block
_exptl_crystal_F_000 2576
_exptl_crystal_size_max 0.11
_exptl_crystal_size_mid 0.10
_exptl_crystal_size_min 0.03
_refine_diff_density_max 0.77
_refine_diff_density_min -0.65
_refine_diff_density_rms 0.193
_refine_ls_extinction_method none
_refine_ls_goodness_of_fit_ref 1.24
_refine_ls_hydrogen_treatment constr
_refine_ls_matrix_type full
_refine_ls_number_parameters 356
_refine_ls_number_reflns 8127
_refine_ls_number_restraints 0
_refine_ls_restrained_S_all 1.24
_refine_ls_R_factor_all 0.095
_refine_ls_R_factor_gt 0.069
_refine_ls_shift/su_max 0.002
_refine_ls_shift/su_mean 0.000
_refine_ls_structure_factor_coef Fsqd
_refine_ls_weighting_details 'calc w=1/[\s^2^(Fo^2^)+(0.0622P)^2^+6.3258P] where P=(Fo^2^+2Fc^2^)/3'
_refine_ls_weighting_scheme calc
_refine_ls_wR_factor_gt 0.149
_refine_ls_wR_factor_ref 0.162
_reflns_number_gt 6190
_reflns_number_total 8127
_reflns_threshold_expression I>2\s(I)
_cod_data_source_file ic701925j-file001.cif
_cod_data_source_block 1
_cod_original_sg_symbol_Hall '-P 2ac 2ab '
_cod_original_formula_sum 'C58 H70 N4 Ni2 O12 V2 '
_cod_database_code 4304422

loop_
_symmetry_equiv_pos_as_xyz
'x, y, z'
'x+1/2, -y+1/2, -z'
'-x, y+1/2, -z+1/2'
'-x+1/2, -y, z+1/2'
'-x, -y, -z'
'-x-1/2, y-1/2, z'
'x, -y-1/2, z-1/2'
'x-1/2, y, -z-1/2'

loop_
_atom_site_label
_atom_site_type_symbol
_atom_site_fract_x
_atom_site_fract_y
_atom_site_fract_z
_atom_site_U_iso_or_equiv
_atom_site_adp_type
_atom_site_occupancy
_atom_site_symmetry_multiplicity
_atom_site_calc_flag
_atom_site_refinement_flags
_atom_site_disorder_assembly
_atom_site_disorder_group
Ni Ni 0.68103(3) 0.06755(2) 0.507933(18) 0.01750(11) Uani 1 1 d . . .
V V 0.52768(4) -0.08638(3) 0.52707(2) 0.01673(13) Uani 1 1 d . . .
O1 O 0.55473(17) 0.12072(12) 0.53820(9) 0.0188(5) Uani 1 1 d . . .
O2 O 0.60791(17) 0.10636(12) 0.43507(10) 0.0195(5) Uani 1 1 d . . .
O3 O 0.70000(19) 0.02161(14) 0.58991(11) 0.0276(6) Uani 1 1 d . . .
O4 O 0.55498(18) -0.03994(14) 0.60346(10) 0.0249(5) Uani 1 1 d . . .
O5 O 0.59476(18) -0.02221(13) 0.49255(10) 0.0223(5) Uani 1 1 d . . .
O6 O 0.59949(19) -0.15703(14) 0.53294(11) 0.0276(5) Uani 1 1 d . . .
N1 N 0.7723(2) 0.15929(16) 0.51875(12) 0.0219(6) Uani 1 1 d . . .
N2 N 0.7999(2) 0.02205(16) 0.46271(13) 0.0226(6) Uani 1 1 d . . .
C1 C 0.5570(3) 0.18787(17) 0.56633(14) 0.0195(6) Uani 1 1 d . . .
C2 C 0.6338(3) 0.23914(18) 0.55552(14) 0.0215(7) Uani 1 1 d . . .
C3 C 0.6376(3) 0.30456(19) 0.58803(16) 0.0279(8) Uani 1 1 d . . .
H3 H 0.6900 0.3384 0.5814 0.033 Uiso 1 1 calc R . .
C4 C 0.5669(3) 0.3212(2) 0.62961(16) 0.0302(8) Uani 1 1 d . . .
C5 C 0.4902(3) 0.2704(2) 0.63811(15) 0.0278(8) Uani 1 1 d . . .
H5 H 0.4405 0.2814 0.6655 0.033 Uiso 1 1 calc R . .
C6 C 0.4840(3) 0.20397(19) 0.60760(14) 0.0230(7) Uani 1 1 d . . .
C7 C 0.7113(3) 0.22770(19) 0.50963(16) 0.0253(7) Uani 1 1 d . . .
H7A H 0.6779 0.2245 0.4721 0.030 Uiso 1 1 calc R . .
H7B H 0.7559 0.2710 0.5088 0.030 Uiso 1 1 calc R . .
C8 C 0.5724(3) 0.3932(2) 0.66315(19) 0.0388(10) Uani 1 1 d . . .
H8A H 0.6333 0.4195 0.6530 0.058 Uiso 1 1 calc R . .
H8B H 0.5725 0.3824 0.7042 0.058 Uiso 1 1 calc R . .
H8C H 0.5149 0.4239 0.6538 0.058 Uiso 1 1 calc R . .
C9 C 0.3988(3) 0.1512(2) 0.61798(17) 0.0325(8) Uani 1 1 d . . .
H9A H 0.3671 0.1630 0.6545 0.049 Uiso 1 1 calc R . .
H9B H 0.4241 0.1006 0.6191 0.049 Uiso 1 1 calc R . .
H9C H 0.3503 0.1559 0.5871 0.049 Uiso 1 1 calc R . .
C10 C 0.8230(3) 0.1637(2) 0.57551(16) 0.0301(8) Uani 1 1 d . . .
H10A H 0.7732 0.1670 0.6059 0.045 Uiso 1 1 calc R . .
H10B H 0.8655 0.2075 0.5766 0.045 Uiso 1 1 calc R . .
H10C H 0.8636 0.1196 0.5813 0.045 Uiso 1 1 calc R . .
C11 C 0.8478(3) 0.1542(2) 0.47176(17) 0.0272(7) Uani 1 1 d . . .
H11A H 0.9043 0.1871 0.4804 0.033 Uiso 1 1 calc R . .
H11B H 0.8178 0.1704 0.4353 0.033 Uiso 1 1 calc R . .
C12 C 0.8847(3) 0.0748(2) 0.46594(18) 0.0302(8) Uani 1 1 d . . .
H12A H 0.9257 0.0703 0.4310 0.036 Uiso 1 1 calc R . .
H12B H 0.9269 0.0623 0.4992 0.036 Uiso 1 1 calc R . .
C13 C 0.8284(3) -0.0506(2) 0.48730(18) 0.0313(8) Uani 1 1 d . . .
H13A H 0.7720 -0.0845 0.4849 0.047 Uiso 1 1 calc R . .
H13B H 0.8474 -0.0443 0.5274 0.047 Uiso 1 1 calc R . .
H13C H 0.8844 -0.0709 0.4658 0.047 Uiso 1 1 calc R . .
C14 C 0.7667(3) 0.00814(19) 0.40207(15) 0.0244(7) Uani 1 1 d . . .
H14A H 0.7109 -0.0273 0.4032 0.029 Uiso 1 1 calc R . .
H14B H 0.8219 -0.0161 0.3815 0.029 Uiso 1 1 calc R . .
C15 C 0.7340(3) 0.07429(18) 0.36713(14) 0.0210(6) Uani 1 1 d . . .
C16 C 0.6512(2) 0.11734(18) 0.38330(13) 0.0184(6) Uani 1 1 d . . .
C17 C 0.6190(3) 0.17557(19) 0.34740(15) 0.0231(7) Uani 1 1 d . . .
C18 C 0.6718(3) 0.1895(2) 0.29691(15) 0.0287(8) Uani 1 1 d . . .
H18 H 0.6500 0.2283 0.2728 0.034 Uiso 1 1 calc R . .
C19 C 0.7551(3) 0.1487(2) 0.28055(15) 0.0285(8) Uani 1 1 d . . .
C20 C 0.7839(3) 0.0908(2) 0.31603(15) 0.0258(7) Uani 1 1 d . . .
H20 H 0.8392 0.0615 0.3053 0.031 Uiso 1 1 calc R . .
C21 C 0.5307(3) 0.2222(2) 0.36409(17) 0.0310(8) Uani 1 1 d . . .
H21A H 0.5165 0.2577 0.3336 0.047 Uiso 1 1 calc R . .
H21B H 0.5456 0.2488 0.3995 0.047 Uiso 1 1 calc R . .
H21C H 0.4729 0.1905 0.3700 0.047 Uiso 1 1 calc R . .
C22 C 0.8128(3) 0.1674(3) 0.22632(17) 0.0411(10) Uani 1 1 d . . .
H22A H 0.8802 0.1826 0.2365 0.062 Uiso 1 1 calc R . .
H22B H 0.7795 0.2076 0.2061 0.062 Uiso 1 1 calc R . .
H22C H 0.8158 0.1239 0.2016 0.062 Uiso 1 1 calc R . .
C23 C 0.6260(3) 0.00233(18) 0.61948(15) 0.0224(7) Uani 1 1 d . . .
C24 C 0.6165(3) 0.03210(19) 0.67941(15) 0.0302(8) Uani 1 1 d . . .
C25 C 0.6945(4) 0.0715(2) 0.70388(19) 0.0492(13) Uani 1 1 d . . .
H25 H 0.7553 0.0770 0.6839 0.059 Uiso 1 1 calc R . .
C26 C 0.6824(6) 0.1031(3) 0.7582(2) 0.072(2) Uani 1 1 d . . .
H26 H 0.7358 0.1291 0.7752 0.086 Uiso 1 1 calc R . .
C27 C 0.5945(7) 0.0966(3) 0.7868(2) 0.079(2) Uani 1 1 d . . .
H27 H 0.5866 0.1195 0.8230 0.095 Uiso 1 1 calc R . .
C28 C 0.5169(5) 0.0569(3) 0.7634(2) 0.0631(18) Uani 1 1 d . . .
H28 H 0.4563 0.0521 0.7837 0.076 Uiso 1 1 calc R . .
C29 C 0.5278(4) 0.0236(2) 0.70963(17) 0.0399(10) Uani 1 1 d . . .
H29 H 0.4752 -0.0046 0.6939 0.048 Uiso 1 1 calc R . .

loop_
_atom_site_aniso_label
_atom_site_aniso_U_11
_atom_site_aniso_U_22
_atom_site_aniso_U_33
_atom_site_aniso_U_23
_atom_site_aniso_U_13
_atom_site_aniso_U_12
Ni 0.01249(19) 0.0185(2) 0.0215(2) 0.00228(15) -0.00024(16) -0.00268(16)
V 0.0128(2) 0.0171(2) 0.0202(3) 0.00129(19) 0.0014(2) -0.0017(2)
O1 0.0168(11) 0.0171(10) 0.0225(11) -0.0009(8) 0.0011(9) -0.0021(9)
O2 0.0158(11) 0.0220(11) 0.0207(11) 0.0030(8) 0.0026(9) -0.0013(9)
O3 0.0216(13) 0.0326(13) 0.0286(13) 0.0068(10) -0.0065(10) -0.0067(11)
O4 0.0227(12) 0.0293(12) 0.0227(12) 0.0006(9) 0.0012(10) -0.0059(10)
O5 0.0203(12) 0.0256(12) 0.0211(11) 0.0022(9) 0.0008(10) -0.0074(10)
O6 0.0227(12) 0.0265(12) 0.0337(13) 0.0041(10) 0.0022(11) 0.0057(11)
N1 0.0168(13) 0.0250(14) 0.0239(14) 0.0010(11) -0.0012(11) -0.0055(11)
N2 0.0151(14) 0.0228(14) 0.0299(16) 0.0057(11) 0.0004(11) -0.0003(11)
C1 0.0214(16) 0.0191(14) 0.0180(14) -0.0008(11) -0.0033(12) -0.0001(13)
C2 0.0225(16) 0.0207(15) 0.0214(16) 0.0005(12) -0.0016(13) -0.0022(13)
C3 0.032(2) 0.0196(16) 0.0323(19) -0.0012(13) -0.0088(16) -0.0046(15)
C4 0.035(2) 0.0266(17) 0.0291(18) -0.0080(14) -0.0108(16) 0.0048(16)
C5 0.0295(19) 0.0295(18) 0.0244(17) -0.0067(13) -0.0032(15) 0.0062(15)
C6 0.0216(17) 0.0258(16) 0.0217(16) -0.0001(12) -0.0011(13) 0.0007(14)
C7 0.0254(17) 0.0210(15) 0.0295(17) 0.0027(13) -0.0009(15) -0.0071(14)
C8 0.042(2) 0.032(2) 0.042(2) -0.0161(17) -0.0133(19) 0.0053(18)
C9 0.028(2) 0.036(2) 0.033(2) -0.0027(16) 0.0097(16) -0.0056(17)
C10 0.0283(19) 0.0320(19) 0.0301(19) 0.0030(14) -0.0107(15) -0.0098(16)
C11 0.0185(16) 0.0298(18) 0.0334(19) 0.0022(15) 0.0052(14) -0.0096(14)
C12 0.0158(16) 0.037(2) 0.038(2) 0.0038(16) 0.0021(14) -0.0061(15)
C13 0.0233(18) 0.0285(18) 0.042(2) 0.0110(16) 0.0009(16) 0.0049(15)
C14 0.0231(18) 0.0233(16) 0.0267(17) 0.0000(13) 0.0035(14) 0.0034(14)
C15 0.0187(16) 0.0228(15) 0.0216(15) -0.0008(12) 0.0011(12) -0.0032(13)
C16 0.0166(15) 0.0210(15) 0.0177(14) 0.0013(11) 0.0010(12) -0.0037(12)
C17 0.0214(17) 0.0246(16) 0.0233(16) 0.0026(13) 0.0002(13) -0.0015(14)
C18 0.032(2) 0.0314(18) 0.0224(17) 0.0079(13) -0.0008(15) -0.0030(16)
C19 0.0280(19) 0.038(2) 0.0196(16) 0.0015(14) 0.0066(14) -0.0069(16)
C20 0.0222(17) 0.0310(18) 0.0240(17) -0.0015(13) 0.0039(14) -0.0021(15)
C21 0.0293(19) 0.0302(18) 0.0335(19) 0.0106(15) 0.0035(16) 0.0044(16)
C22 0.044(3) 0.054(3) 0.0246(19) 0.0086(17) 0.0131(18) -0.004(2)
C23 0.0231(17) 0.0215(15) 0.0227(16) 0.0031(12) -0.0040(13) 0.0002(13)
C24 0.048(2) 0.0217(17) 0.0213(17) 0.0036(13) -0.0102(16) 0.0021(16)
C25 0.079(4) 0.038(2) 0.031(2) 0.0037(17) -0.022(2) -0.015(2)
C26 0.142(7) 0.036(3) 0.037(3) -0.001(2) -0.038(4) -0.016(3)
C27 0.176(8) 0.035(3) 0.026(2) -0.004(2) -0.016(4) 0.031(4)
C28 0.108(5) 0.051(3) 0.030(2) 0.006(2) 0.010(3) 0.042(3)
C29 0.059(3) 0.036(2) 0.0248(19) 0.0027(15) 0.0053(19) 0.014(2)

loop_
_atom_type_symbol
_atom_type_description
_atom_type_scat_dispersion_real
_atom_type_scat_dispersion_imag
_atom_type_scat_source
C C 0.0033 0.0016 'International Tables Vol C Tables 4.2.6.8 and 6.1.1.4'
H H 0.0000 0.0000 'International Tables Vol C Tables 4.2.6.8 and 6.1.1.4'
N N 0.0061 0.0033 'International Tables Vol C Tables 4.2.6.8 and 6.1.1.4'
Ni Ni 0.3393 1.1124 'International Tables Vol C Tables 4.2.6.8 and 6.1.1.4'
O O 0.0106 0.0060 'International Tables Vol C Tables 4.2.6.8 and 6.1.1.4'
V V 0.3005 0.5294 'International Tables Vol C Tables 4.2.6.8 and 6.1.1.4'

loop_
_geom_angle_atom_site_label_1
_geom_angle_atom_site_label_2
_geom_angle_atom_site_label_3
_geom_angle
_geom_angle_site_symmetry_1
_geom_angle_site_symmetry_3
_geom_angle_publ_flag
O5 Ni O1 87.92(9) . . ?
O5 Ni N1 176.65(11) . . ?
O1 Ni N1 94.07(10) . . ?
O5 Ni N2 91.86(11) . . ?
O1 Ni N2 169.28(10) . . ?
N1 Ni N2 85.68(11) . . ?
O5 Ni O2 81.71(9) . . ?
O1 Ni O2 74.68(9) . . ?
N1 Ni O2 96.20(10) . . ?
N2 Ni O2 94.67(10) . . ?
O5 Ni O3 85.05(10) . . ?
O1 Ni O3 88.44(10) . . ?
N1 Ni O3 97.69(10) . . ?
N2 Ni O3 102.23(11) . . ?
O2 Ni O3 158.83(10) . . ?
O5 Ni V 59.88(7) . 5_656 ?
O1 Ni V 42.32(6) . 5_656 ?
N1 Ni V 120.24(8) . 5_656 ?
N2 Ni V 129.51(8) . 5_656 ?
O2 Ni V 44.37(6) . 5_656 ?
O3 Ni V 114.48(7) . 5_656 ?
O6 V O5 105.58(13) . . ?
O6 V O1 98.73(12) . 5_656 ?
O5 V O1 98.53(11) . 5_656 ?
O6 V O4 98.49(12) . . ?
O5 V O4 92.21(11) . . ?
O1 V O4 156.43(10) 5_656 . ?
O6 V O2 110.84(11) . 5_656 ?
O5 V O2 143.57(11) . 5_656 ?
O1 V O2 77.29(9) 5_656 5_656 ?
O4 V O2 81.60(10) . 5_656 ?
O6 V Ni 133.51(10) . 5_656 ?
O5 V Ni 107.42(9) . 5_656 ?
O1 V Ni 44.79(7) 5_656 5_656 ?
O4 V Ni 111.90(8) . 5_656 ?
O2 V Ni 45.15(6) 5_656 5_656 ?
C1 O1 V 130.8(2) . 5_656 ?
C1 O1 Ni 123.5(2) . . ?
V O1 Ni 92.88(9) 5_656 . ?
C16 O2 V 142.1(2) . 5_656 ?
C16 O2 Ni 125.0(2) . . ?
V O2 Ni 90.47(9) 5_656 . ?
C23 O3 Ni 120.8(2) . . ?
C23 O4 V 130.3(2) . . ?
V O5 Ni 141.02(14) . . ?
C10 N1 C11 110.1(3) . . ?
C10 N1 C7 109.4(3) . . ?
C11 N1 C7 108.5(3) . . ?
C10 N1 Ni 114.9(2) . . ?
C11 N1 Ni 105.2(2) . . ?
C7 N1 Ni 108.6(2) . . ?
C13 N2 C12 110.5(3) . . ?
C13 N2 C14 107.0(3) . . ?
C12 N2 C14 112.5(3) . . ?
C13 N2 Ni 110.6(2) . . ?
C12 N2 Ni 108.0(2) . . ?
C14 N2 Ni 108.3(2) . . ?
O1 C1 C6 119.5(3) . . ?
O1 C1 C2 120.6(3) . . ?
C6 C1 C2 119.8(3) . . ?
C3 C2 C1 118.9(3) . . ?
C3 C2 C7 118.2(3) . . ?
C1 C2 C7 122.8(3) . . ?
C4 C3 C2 122.2(4) . . ?
C4 C3 H3 118.9 . . ?
C2 C3 H3 118.9 . . ?
C3 C4 C5 117.5(3) . . ?
C3 C4 C8 120.7(4) . . ?
C5 C4 C8 121.8(4) . . ?
C4 C5 C6 122.5(4) . . ?
C4 C5 H5 118.8 . . ?
C6 C5 H5 118.8 . . ?
C5 C6 C1 119.0(3) . . ?
C5 C6 C9 120.4(3) . . ?
C1 C6 C9 120.5(3) . . ?
N1 C7 C2 113.0(3) . . ?
N1 C7 H7A 109.0 . . ?
C2 C7 H7A 109.0 . . ?
N1 C7 H7B 109.0 . . ?
C2 C7 H7B 109.0 . . ?
H7A C7 H7B 107.8 . . ?
C4 C8 H8A 109.5 . . ?
C4 C8 H8B 109.5 . . ?
H8A C8 H8B 109.5 . . ?
C4 C8 H8C 109.5 . . ?
H8A C8 H8C 109.5 . . ?
H8B C8 H8C 109.5 . . ?
C6 C9 H9A 109.5 . . ?
C6 C9 H9B 109.5 . . ?
H9A C9 H9B 109.5 . . ?
C6 C9 H9C 109.5 . . ?
H9A C9 H9C 109.5 . . ?
H9B C9 H9C 109.5 . . ?
N1 C10 H10A 109.5 . . ?
N1 C10 H10B 109.5 . . ?
H10A C10 H10B 109.5 . . ?
N1 C10 H10C 109.5 . . ?
H10A C10 H10C 109.5 . . ?
H10B C10 H10C 109.5 . . ?
N1 C11 C12 110.1(3) . . ?
N1 C11 H11A 109.6 . . ?
C12 C11 H11A 109.6 . . ?
N1 C11 H11B 109.6 . . ?
C12 C11 H11B 109.6 . . ?
H11A C11 H11B 108.2 . . ?
N2 C12 C11 111.0(3) . . ?
N2 C12 H12A 109.4 . . ?
C11 C12 H12A 109.4 . . ?
N2 C12 H12B 109.4 . . ?
C11 C12 H12B 109.4 . . ?
H12A C12 H12B 108.0 . . ?
N2 C13 H13A 109.5 . . ?
N2 C13 H13B 109.5 . . ?
H13A C13 H13B 109.5 . . ?
N2 C13 H13C 109.5 . . ?
H13A C13 H13C 109.5 . . ?
H13B C13 H13C 109.5 . . ?
N2 C14 C15 117.4(3) . . ?
N2 C14 H14A 107.9 . . ?
C15 C14 H14A 107.9 . . ?
N2 C14 H14B 107.9 . . ?
C15 C14 H14B 107.9 . . ?
H14A C14 H14B 107.2 . . ?
C20 C15 C16 119.2(3) . . ?
C20 C15 C14 119.2(3) . . ?
C16 C15 C14 121.4(3) . . ?
O2 C16 C15 119.8(3) . . ?
O2 C16 C17 120.4(3) . . ?
C15 C16 C17 119.7(3) . . ?
C18 C17 C16 118.5(3) . . ?
C18 C17 C21 121.1(3) . . ?
C16 C17 C21 120.3(3) . . ?
C19 C18 C17 122.9(3) . . ?
C19 C18 H18 118.5 . . ?
C17 C18 H18 118.5 . . ?
C20 C19 C18 117.4(3) . . ?
C20 C19 C22 121.3(4) . . ?
C18 C19 C22 121.3(4) . . ?
C19 C20 C15 122.3(3) . . ?
C19 C20 H20 118.9 . . ?
C15 C20 H20 118.9 . . ?
C17 C21 H21A 109.5 . . ?
C17 C21 H21B 109.5 . . ?
H21A C21 H21B 109.5 . . ?
C17 C21 H21C 109.5 . . ?
H21A C21 H21C 109.5 . . ?
H21B C21 H21C 109.5 . . ?
C19 C22 H22A 109.5 . . ?
C19 C22 H22B 109.5 . . ?
H22A C22 H22B 109.5 . . ?
C19 C22 H22C 109.5 . . ?
H22A C22 H22C 109.5 . . ?
H22B C22 H22C 109.5 . . ?
O3 C23 O4 126.5(3) . . ?
O3 C23 C24 118.6(3) . . ?
O4 C23 C24 114.9(3) . . ?
C25 C24 C29 119.6(4) . . ?
C25 C24 C23 120.1(4) . . ?
C29 C24 C23 120.3(4) . . ?
C24 C25 C26 119.6(6) . . ?
C24 C25 H25 120.2 . . ?
C26 C25 H25 120.2 . . ?
C27 C26 C25 120.6(6) . . ?
C27 C26 H26 119.7 . . ?
C25 C26 H26 119.7 . . ?
C26 C27 C28 120.4(5) . . ?
C26 C27 H27 119.8 . . ?
C28 C27 H27 119.8 . . ?
C27 C28 C29 120.0(6) . . ?
C27 C28 H28 120.0 . . ?
C29 C28 H28 120.0 . . ?
C24 C29 C28 119.7(5) . . ?
C24 C29 H29 120.1 . . ?
C28 C29 H29 120.1 . . ?

loop_
_geom_bond_atom_site_label_1
_geom_bond_atom_site_label_2
_geom_bond_distance
_geom_bond_site_symmetry_2
_geom_bond_publ_flag
Ni O5 2.014(2) . ?
Ni O1 2.062(2) . ?
Ni N1 2.066(3) . ?
Ni N2 2.071(3) . ?
Ni O2 2.072(2) . ?
Ni O3 2.088(2) . ?
Ni V 2.9227(7) 5_656 ?
V O6 1.597(2) . ?
V O5 1.665(2) . ?
V O1 1.970(2) 5_656 ?
V O4 1.992(2) . ?
V O2 2.044(2) 5_656 ?
V Ni 2.9227(7) 5_656 ?
O1 C1 1.372(4) . ?
O1 V 1.970(2) 5_656 ?
O2 C16 1.347(4) . ?
O2 V 2.044(2) 5_656 ?
O3 C23 1.251(4) . ?
O4 C23 1.271(4) . ?
N1 C10 1.483(4) . ?
N1 C11 1.487(4) . ?
N1 C7 1.490(5) . ?
N2 C13 1.475(4) . ?
N2 C12 1.479(4) . ?
N2 C14 1.495(4) . ?
C1 C6 1.396(5) . ?
C1 C2 1.401(5) . ?
C2 C3 1.398(5) . ?
C2 C7 1.499(5) . ?
C3 C4 1.382(6) . ?
C3 H3 0.9400 . ?
C4 C5 1.385(6) . ?
C4 C8 1.512(5) . ?
C5 C6 1.391(5) . ?
C5 H5 0.9400 . ?
C6 C9 1.501(5) . ?
C7 H7A 0.9800 . ?
C7 H7B 0.9800 . ?
C8 H8A 0.9700 . ?
C8 H8B 0.9700 . ?
C8 H8C 0.9700 . ?
C9 H9A 0.9700 . ?
C9 H9B 0.9700 . ?
C9 H9C 0.9700 . ?
C10 H10A 0.9700 . ?
C10 H10B 0.9700 . ?
C10 H10C 0.9700 . ?
C11 C12 1.517(5) . ?
C11 H11A 0.9800 . ?
C11 H11B 0.9800 . ?
C12 H12A 0.9800 . ?
C12 H12B 0.9800 . ?
C13 H13A 0.9700 . ?
C13 H13B 0.9700 . ?
C13 H13C 0.9700 . ?
C14 C15 1.503(5) . ?
C14 H14A 0.9800 . ?
C14 H14B 0.9800 . ?
C15 C20 1.391(5) . ?
C15 C16 1.401(5) . ?
C16 C17 1.405(5) . ?
C17 C18 1.389(5) . ?
C17 C21 1.497(5) . ?
C18 C19 1.385(5) . ?
C18 H18 0.9400 . ?
C19 C20 1.382(5) . ?
C19 C22 1.513(5) . ?
C20 H20 0.9400 . ?
C21 H21A 0.9700 . ?
C21 H21B 0.9700 . ?
C21 H21C 0.9700 . ?
C22 H22A 0.9700 . ?
C22 H22B 0.9700 . ?
C22 H22C 0.9700 . ?
C23 C24 1.494(5) . ?
C24 C25 1.382(6) . ?
C24 C29 1.384(6) . ?
C25 C26 1.390(7) . ?
C25 H25 0.9400 . ?
C26 C27 1.354(10) . ?
C26 H26 0.9400 . ?
C27 C28 1.371(10) . ?
C27 H27 0.9400 . ?
C28 C29 1.390(6) . ?
C28 H28 0.9400 . ?
C29 H29 0.9400 . ?
